data_7245767
loop_
_publ_author_name
'Zhong, Yun-Jing'
'Zhu, Yu-Ying'
'Mo, Jin-Lin'
'Ye, Sheng-Lan'
'Luo, Wen-Dan'
'Huang, Xin'
'Chen, Wen-Bin'
'Dong, Wen'

_publ_section_title
;
 Syntheses, structures and magnetic properties of mononuclear, dinuclear
 and tetranuclear dysprosium(III) complexes based on
 azotetrazole-3-hydroxy-2-naphthoic acid
;
_journal_name_full CrystEngComm
_journal_paper_doi 10.1039/D2CE01303G
_journal_year 2022
_chemical_formula_moiety 'C12 H8 N6 O3'
_chemical_formula_sum 'C12 H8 N6 O3'
_chemical_formula_weight 284.24
_space_group_crystal_system monoclinic
_space_group_IT_number 14
_space_group_name_Hall '-P 2ybc'
_space_group_name_H-M_alt 'P 1 21/c 1'
_atom_sites_solution_hydrogens difmap
_audit_creation_date 2022-09-08
_audit_creation_method
;
Olex2 1.2
(compiled 2018.05.29 svn.r3508 for OlexSys, GUI svn.r5506)
;
_audit_update_record
;
2022-09-14 deposited with the CCDC.	2022-11-07 downloaded from the CCDC.
;
_cell_angle_alpha 90
_cell_angle_beta 106.127(8)
_cell_angle_gamma 90
_cell_formula_units_Z 4
_cell_length_a 9.4569(11)
_cell_length_b 9.3238(11)
_cell_length_c 13.6224(16)
_cell_measurement_reflns_used 2610
_cell_measurement_temperature 293(2)
_cell_measurement_theta_max 27.50
_cell_measurement_theta_min 2.35
_cell_volume 1153.9(2)
_computing_cell_refinement 'SAINT v7.34A (Bruker, 200?)'
_computing_data_reduction 'SAINT v7.34A (Bruker, 200?)'
_computing_molecular_graphics 'Olex2 (Dolomanov et al., 2009)'
_computing_publication_material 'Olex2 (Dolomanov et al., 2009)'
_computing_structure_refinement 'ShelXL (Sheldrick, 2015)'
_computing_structure_solution 'olex2.solve (Bourhis et al., 2015)'
_diffrn_ambient_temperature 293(2)
_diffrn_measured_fraction_theta_full 1.000
_diffrn_measured_fraction_theta_max 1.000
_diffrn_measurement_device_type 'CCD area detector'
_diffrn_measurement_method 'phi and omega scans'
_diffrn_radiation_type MoK\a
_diffrn_radiation_wavelength 0.71073
_diffrn_reflns_av_R_equivalents 0.0519
_diffrn_reflns_av_unetI/netI 0.0360
_diffrn_reflns_Laue_measured_fraction_full 1.000
_diffrn_reflns_Laue_measured_fraction_max 1.000
_diffrn_reflns_limit_h_max 12
_diffrn_reflns_limit_h_min -12
_diffrn_reflns_limit_k_max 12
_diffrn_reflns_limit_k_min -12
_diffrn_reflns_limit_l_max 17
_diffrn_reflns_limit_l_min -17
_diffrn_reflns_number 18248
_diffrn_reflns_point_group_measured_fraction_full 1.000
_diffrn_reflns_point_group_measured_fraction_max 1.000
_diffrn_reflns_theta_full 25.242
_diffrn_reflns_theta_max 27.494
_diffrn_reflns_theta_min 2.242
_exptl_absorpt_coefficient_mu 0.124
_exptl_absorpt_correction_T_max 0.985
_exptl_absorpt_correction_T_min 0.979
_exptl_absorpt_correction_type multi-scan
_exptl_absorpt_process_details
;
SADABS-2004/1 (Bruker,2004) was used for absorption correction.
R(int) was 0.0440 before and 0.0266 after correction.
The Ratio of minimum to maximum transmission is 0.8394.
The \l/2 correction factor is 0.0015.
;
_exptl_crystal_colour red
_exptl_crystal_colour_primary red
_exptl_crystal_density_diffrn 1.636
_exptl_crystal_density_method 'not measured'
_exptl_crystal_description block
_exptl_crystal_F_000 584
_exptl_crystal_size_max 0.21
_exptl_crystal_size_mid 0.14
_exptl_crystal_size_min 0.12
_refine_diff_density_max 0.189
_refine_diff_density_min -0.188
_refine_diff_density_rms 0.040
_refine_ls_extinction_method none
_refine_ls_goodness_of_fit_ref 1.021
_refine_ls_hydrogen_treatment refall
_refine_ls_matrix_type full
_refine_ls_number_parameters 222
_refine_ls_number_reflns 2651
_refine_ls_number_restraints 0
_refine_ls_restrained_S_all 1.021
_refine_ls_R_factor_all 0.0814
_refine_ls_R_factor_gt 0.0394
_refine_ls_shift/su_max 0.000
_refine_ls_shift/su_mean 0.000
_refine_ls_structure_factor_coef Fsqd
_refine_ls_weighting_details 'w=1/[\s^2^(Fo^2^)+(0.0366P)^2^+0.2189P] where P=(Fo^2^+2Fc^2^)/3'
_refine_ls_weighting_scheme calc
_refine_ls_wR_factor_gt 0.0791
_refine_ls_wR_factor_ref 0.0954
_reflns_Friedel_coverage 0.000
_reflns_number_gt 1708
_reflns_number_total 2651
_reflns_threshold_expression 'I > 2\s(I)'
_cod_data_source_file d2ce01303g2.cif
_cod_data_source_block 4
_cod_database_code 7245767
_shelx_shelxl_version_number 2014/7
_shelx_space_group_comment
;
The symmetry employed for this shelxl refinement is uniquely defined
by the following loop, which should always be used as a source of
symmetry information in preference to the above space-group names.
They are only intended as comments.
;
_shelx_estimated_absorpt_t_max 0.985
_shelx_estimated_absorpt_t_min 0.974
_olex2_refinement_description
;
;
_olex2_submission_special_instructions 'No special instructions were received'

loop_
_space_group_symop_operation_xyz
'x, y, z'
'-x, y+1/2, -z+1/2'
'-x, -y, -z'
'x, -y-1/2, z-1/2'

loop_
_atom_site_label
_atom_site_type_symbol
_atom_site_fract_x
_atom_site_fract_y
_atom_site_fract_z
_atom_site_U_iso_or_equiv
_atom_site_adp_type
_atom_site_occupancy
_atom_site_site_symmetry_order
_atom_site_calc_flag
_atom_site_refinement_flags_posn
_atom_site_refinement_flags_adp
_atom_site_refinement_flags_occupancy
_atom_site_disorder_assembly
_atom_site_disorder_group
O1 O 0.42527(17) 0.13257(16) 0.19968(11) 0.0673(5) Uani 1 1 d . . . . .
O2 O 0.37385(16) 0.33565(16) 0.26291(11) 0.0557(4) Uani 1 1 d . . . . .
O3 O 0.25447(13) 0.32217(13) 0.41258(9) 0.0438(3) Uani 1 1 d . . . . .
N1 N 0.02068(15) 0.25364(16) 0.69254(11) 0.0344(3) Uani 1 1 d . . . . .
N2 N -0.03283(16) 0.33856(15) 0.75432(11) 0.0399(4) Uani 1 1 d . . . . .
N3 N -0.03595(16) 0.46636(15) 0.71779(11) 0.0411(4) Uani 1 1 d . . . . .
N4 N 0.01311(16) 0.46935(15) 0.63283(11) 0.0404(4) Uani 1 1 d . . . . .
N5 N 0.11078(16) 0.28957(15) 0.54672(11) 0.0356(4) Uani 1 1 d . . . . .
N6 N 0.14929(14) 0.15231(14) 0.55048(10) 0.0319(3) Uani 1 1 d . . . . .
C1 C 0.04827(18) 0.33567(17) 0.62014(12) 0.0312(4) Uani 1 1 d . . . . .
C2 C 0.22369(17) 0.10237(17) 0.48978(12) 0.0298(4) Uani 1 1 d . . . . .
C3 C 0.27348(17) 0.18979(18) 0.41617(12) 0.0320(4) Uani 1 1 d . . . . .
C4 C 0.34297(17) 0.11661(19) 0.34803(12) 0.0353(4) Uani 1 1 d . . . . .
C5 C 0.36943(18) -0.0258(2) 0.35829(13) 0.0376(4) Uani 1 1 d . . . . .
C6 C 0.3685(2) -0.2587(2) 0.44354(15) 0.0433(5) Uani 1 1 d . . . . .
C7 C 0.3349(2) -0.3402(2) 0.51752(16) 0.0470(5) Uani 1 1 d . . . . .
C8 C 0.2652(2) -0.2784(2) 0.58352(15) 0.0450(5) Uani 1 1 d . . . . .
C9 C 0.2274(2) -0.1357(2) 0.57530(14) 0.0400(4) Uani 1 1 d . . . . .
C10 C 0.26007(17) -0.05023(17) 0.50073(12) 0.0310(4) Uani 1 1 d . . . . .
C11 C 0.33239(17) -0.11298(18) 0.43440(12) 0.0340(4) Uani 1 1 d . . . . .
C12 C 0.3853(2) 0.1940(2) 0.26474(14) 0.0451(5) Uani 1 1 d . . . . .
H5A H 0.4183(19) -0.0696(18) 0.3133(13) 0.045(5) Uiso 1 1 d . . . . .
H9 H 0.1817(18) -0.0960(19) 0.6205(13) 0.043(5) Uiso 1 1 d . . . . .
H6 H 0.4188(19) -0.2972(19) 0.3993(14) 0.050(5) Uiso 1 1 d . . . . .
H8 H 0.2377(19) -0.3363(19) 0.6346(14) 0.048(5) Uiso 1 1 d . . . . .
H7 H 0.362(2) -0.435(2) 0.5239(14) 0.056(6) Uiso 1 1 d . . . . .
H1 H 0.034(2) 0.158(2) 0.7082(15) 0.061(6) Uiso 1 1 d . . . . .
H5 H 0.131(2) 0.353(2) 0.5003(16) 0.066(7) Uiso 1 1 d . . . . .
H2 H 0.337(3) 0.365(2) 0.3165(19) 0.084(8) Uiso 1 1 d . . . . .

loop_
_atom_site_aniso_label
_atom_site_aniso_U_11
_atom_site_aniso_U_22
_atom_site_aniso_U_33
_atom_site_aniso_U_23
_atom_site_aniso_U_13
_atom_site_aniso_U_12
O1 0.0846(11) 0.0826(11) 0.0525(9) 0.0091(8) 0.0483(8) 0.0067(9)
O2 0.0666(9) 0.0562(10) 0.0509(9) 0.0126(7) 0.0272(7) -0.0091(7)
O3 0.0570(8) 0.0344(8) 0.0460(8) 0.0056(6) 0.0246(6) 0.0024(6)
N1 0.0457(9) 0.0260(8) 0.0374(8) -0.0003(6) 0.0214(7) 0.0037(6)
N2 0.0521(9) 0.0336(9) 0.0419(9) -0.0012(7) 0.0261(7) 0.0068(7)
N3 0.0557(9) 0.0321(9) 0.0421(9) -0.0011(7) 0.0244(7) 0.0062(7)
N4 0.0563(9) 0.0306(8) 0.0420(9) 0.0006(7) 0.0265(7) 0.0057(7)
N5 0.0476(9) 0.0301(8) 0.0361(8) 0.0004(7) 0.0231(7) 0.0042(6)
N6 0.0380(8) 0.0284(8) 0.0320(8) -0.0022(6) 0.0142(6) 0.0031(6)
C1 0.0359(9) 0.0272(9) 0.0335(9) -0.0012(7) 0.0148(7) 0.0011(7)
C2 0.0315(8) 0.0323(9) 0.0283(9) -0.0020(7) 0.0127(7) 0.0003(7)
C3 0.0336(9) 0.0329(10) 0.0300(9) 0.0015(7) 0.0097(7) 0.0003(7)
C4 0.0318(9) 0.0460(11) 0.0307(9) 0.0006(8) 0.0130(7) -0.0010(8)
C5 0.0362(9) 0.0482(12) 0.0329(10) -0.0058(8) 0.0169(8) 0.0037(8)
C6 0.0467(11) 0.0402(11) 0.0477(12) -0.0087(9) 0.0206(9) 0.0066(9)
C7 0.0524(12) 0.0291(11) 0.0609(13) -0.0014(9) 0.0179(10) 0.0031(9)
C8 0.0518(11) 0.0350(11) 0.0526(12) 0.0071(9) 0.0218(10) -0.0017(8)
C9 0.0470(11) 0.0389(11) 0.0408(11) 0.0003(8) 0.0236(9) 0.0019(8)
C10 0.0320(9) 0.0334(9) 0.0295(9) -0.0032(7) 0.0118(7) -0.0004(7)
C11 0.0352(9) 0.0355(10) 0.0338(10) -0.0038(8) 0.0138(8) -0.0001(7)
C12 0.0397(10) 0.0594(13) 0.0397(11) 0.0061(10) 0.0168(9) -0.0016(9)

loop_
_atom_type_symbol
_atom_type_description
_atom_type_scat_dispersion_real
_atom_type_scat_dispersion_imag
_atom_type_scat_source
C C 0.0033 0.0016 'International Tables Vol C Tables 4.2.6.8 and 6.1.1.4'
H H 0.0000 0.0000 'International Tables Vol C Tables 4.2.6.8 and 6.1.1.4'
N N 0.0061 0.0033 'International Tables Vol C Tables 4.2.6.8 and 6.1.1.4'
O O 0.0106 0.0060 'International Tables Vol C Tables 4.2.6.8 and 6.1.1.4'

loop_
_geom_angle_atom_site_label_1
_geom_angle_atom_site_label_2
_geom_angle_atom_site_label_3
_geom_angle
_geom_angle_site_symmetry_1
_geom_angle_site_symmetry_3
_geom_angle_publ_flag
C12 O2 H2 108.9(14) . . ?
N2 N1 H1 118.3(13) . . ?
C1 N1 N2 108.02(14) . . ?
C1 N1 H1 133.7(13) . . ?
N3 N2 N1 105.87(13) . . ?
N2 N3 N4 111.75(13) . . ?
C1 N4 N3 104.53(13) . . ?
N6 N5 C1 116.44(14) . . ?
N6 N5 H5 122.6(13) . . ?
C1 N5 H5 120.8(13) . . ?
C2 N6 N5 120.50(14) . . ?
N1 C1 N5 125.20(15) . . ?
N4 C1 N1 109.83(14) . . ?
N4 C1 N5 124.90(15) . . ?
N6 C2 C3 124.32(15) . . ?
N6 C2 C10 115.70(14) . . ?
C10 C2 C3 119.96(14) . . ?
O3 C3 C2 120.45(15) . . ?
O3 C3 C4 121.84(15) . . ?
C4 C3 C2 117.71(15) . . ?
C3 C4 C12 121.71(16) . . ?
C5 C4 C3 120.04(15) . . ?
C5 C4 C12 118.25(16) . . ?
C4 C5 C11 123.77(16) . . ?
C4 C5 H5A 117.5(10) . . ?
C11 C5 H5A 118.7(10) . . ?
C7 C6 C11 120.28(17) . . ?
C7 C6 H6 121.6(11) . . ?
C11 C6 H6 118.1(11) . . ?
C6 C7 C8 119.93(19) . . ?
C6 C7 H7 119.3(12) . . ?
C8 C7 H7 120.7(12) . . ?
C7 C8 H8 120.4(11) . . ?
C9 C8 C7 120.78(19) . . ?
C9 C8 H8 118.8(10) . . ?
C8 C9 C10 120.54(17) . . ?
C8 C9 H9 119.6(11) . . ?
C10 C9 H9 119.9(11) . . ?
C9 C10 C2 122.55(15) . . ?
C9 C10 C11 118.56(16) . . ?
C11 C10 C2 118.88(14) . . ?
C6 C11 C5 120.80(15) . . ?
C6 C11 C10 119.90(16) . . ?
C10 C11 C5 119.30(15) . . ?
O1 C12 O2 120.16(18) . . ?
O1 C12 C4 122.50(19) . . ?
O2 C12 C4 117.32(17) . . ?

loop_
_geom_bond_atom_site_label_1
_geom_bond_atom_site_label_2
_geom_bond_distance
_geom_bond_site_symmetry_2
_geom_bond_publ_flag
O1 C12 1.201(2) . ?
O2 C12 1.325(2) . ?
O2 H2 0.93(2) . ?
O3 C3 1.2463(19) . ?
N1 N2 1.3521(18) . ?
N1 C1 1.330(2) . ?
N1 H1 0.92(2) . ?
N2 N3 1.2885(19) . ?
N3 N4 1.3617(19) . ?
N4 C1 1.3137(19) . ?
N5 N6 1.3277(18) . ?
N5 C1 1.365(2) . ?
N5 H5 0.92(2) . ?
N6 C2 1.3111(19) . ?
C2 C3 1.468(2) . ?
C2 C10 1.462(2) . ?
C3 C4 1.448(2) . ?
C4 C5 1.351(2) . ?
C4 C12 1.490(2) . ?
C5 C11 1.435(2) . ?
C5 H5A 0.956(18) . ?
C6 C7 1.368(3) . ?
C6 C11 1.398(2) . ?
C6 H6 0.936(19) . ?
C7 C8 1.380(3) . ?
C7 H7 0.91(2) . ?
C8 C9 1.374(2) . ?
C8 H8 0.972(18) . ?
C9 C10 1.391(2) . ?
C9 H9 0.923(18) . ?
C10 C11 1.404(2) . ?

loop_
_geom_torsion_atom_site_label_1
_geom_torsion_atom_site_label_2
_geom_torsion_atom_site_label_3
_geom_torsion_atom_site_label_4
_geom_torsion
_geom_torsion_site_symmetry_1
_geom_torsion_site_symmetry_2
_geom_torsion_site_symmetry_3
_geom_torsion_site_symmetry_4
_geom_torsion_publ_flag
O3 C3 C4 C5 176.10(16) . . . . ?
O3 C3 C4 C12 -4.7(2) . . . . ?
N1 N2 N3 N4 0.39(19) . . . . ?
N2 N1 C1 N4 -0.59(19) . . . . ?
N2 N1 C1 N5 176.29(15) . . . . ?
N2 N3 N4 C1 -0.74(19) . . . . ?
N3 N4 C1 N1 0.79(18) . . . . ?
N3 N4 C1 N5 -176.11(16) . . . . ?
N5 N6 C2 C3 1.6(2) . . . . ?
N5 N6 C2 C10 179.96(14) . . . . ?
N6 N5 C1 N1 -1.6(2) . . . . ?
N6 N5 C1 N4 174.87(15) . . . . ?
N6 C2 C3 O3 4.7(2) . . . . ?
N6 C2 C3 C4 -174.54(15) . . . . ?
N6 C2 C10 C9 -4.3(2) . . . . ?
N6 C2 C10 C11 176.49(15) . . . . ?
C1 N1 N2 N3 0.12(18) . . . . ?
C1 N5 N6 C2 -172.89(15) . . . . ?
C2 C3 C4 C5 -4.6(2) . . . . ?
C2 C3 C4 C12 174.57(15) . . . . ?
C2 C10 C11 C5 0.4(2) . . . . ?
C2 C10 C11 C6 179.89(15) . . . . ?
C3 C2 C10 C9 174.15(15) . . . . ?
C3 C2 C10 C11 -5.0(2) . . . . ?
C3 C4 C5 C11 0.0(3) . . . . ?
C3 C4 C12 O1 -170.16(17) . . . . ?
C3 C4 C12 O2 8.1(2) . . . . ?
C4 C5 C11 C6 -177.28(17) . . . . ?
C4 C5 C11 C10 2.2(3) . . . . ?
C5 C4 C12 O1 9.1(3) . . . . ?
C5 C4 C12 O2 -172.63(16) . . . . ?
C6 C7 C8 C9 0.7(3) . . . . ?
C7 C6 C11 C5 178.86(18) . . . . ?
C7 C6 C11 C10 -0.6(3) . . . . ?
C7 C8 C9 C10 -0.6(3) . . . . ?
C8 C9 C10 C2 -179.24(17) . . . . ?
C8 C9 C10 C11 -0.1(3) . . . . ?
C9 C10 C11 C5 -178.82(15) . . . . ?
C9 C10 C11 C6 0.7(2) . . . . ?
C10 C2 C3 O3 -173.61(15) . . . . ?
C10 C2 C3 C4 7.1(2) . . . . ?
C11 C6 C7 C8 -0.1(3) . . . . ?
C12 C4 C5 C11 -179.21(16) . . . . ?
